data_1539274
loop_
_publ_author_name
'Wallbaum, H.J.'

_publ_section_title
;
 Disilizide des Niobs, Tantals, Vanadiums und Rheniums
;
_journal_name_full 'Zeitschrift fuer Metallkunde'
_journal_page_first 378
_journal_page_last 381
_journal_volume 33
_journal_year 1941
_chemical_formula_sum 'Si2 Ta'
_chemical_name_systematic 'Ta Si2'
_space_group_IT_number 180
_symmetry_space_group_name_Hall 'P 62 2 (0 0 4)'
_symmetry_space_group_name_H-M 'P 62 2 2'
_cell_angle_alpha 90
_cell_angle_beta 90
_cell_angle_gamma 120
_cell_formula_units_Z 3
_cell_length_a 4.773
_cell_length_b 4.773
_cell_length_c 6.552
_cell_volume 129.267
_citation_journal_id_ASTM ZEMTAE
_cod_data_source_file Wallbaum_ZEMTAE_1941_1998.cif
_cod_data_source_block Si2Ta1
_cod_original_cell_volume 129.2669
_cod_original_sg_symbol_Hall 'P 62 2 (x,y,z+1/3)'
_cod_original_formula_sum 'Si2 Ta1'
_cod_database_code 1539274

loop_
_symmetry_equiv_pos_as_xyz
x,y,z
x-y,x,z+1/3
-y,x-y,z+2/3
-x,-y,z
-x+y,-x,z+1/3
y,-x+y,z+2/3
-y,-x,-z+2/3
x-y,-y,-z
x,x-y,-z+1/3
y,x,-z+2/3
-x+y,y,-z
-x,-x+y,-z+1/3

loop_
_atom_site_label
_atom_site_type_symbol
_atom_site_fract_x
_atom_site_fract_y
_atom_site_fract_z
_atom_site_occupancy
_atom_site_U_iso_or_equiv
Si1 Si 0.167 0.334 0.5 1 0.0
Ta1 Ta 0.5 0 0.5 1 0.0
